data_7005788
loop_
_publ_author_name
'Kilian, Petr'
'Slawin, Alexandra M. Z.'

_publ_section_title
;
 1,8,9-Substituted anthracenes, intramolecular phosphine donor
 stabilized metaphosphonate and phosphenium.
;
_journal_issue 30
_journal_name_full 'Dalton transactions (Cambridge, England : 2003)'
_journal_page_first 3289
_journal_page_last 3296
_journal_paper_doi 10.1039/b705286c
_journal_year 2007
_chemical_formula_moiety 'C26 H35 O P3 Se2'
_chemical_formula_sum 'C26 H35 O P3 Se2'
_chemical_formula_weight 614.37
_chemical_name_systematic
;
?
;
_space_group_IT_number 14
_symmetry_cell_setting monoclinic
_symmetry_space_group_name_Hall '-P 2ybc'
_symmetry_space_group_name_H-M 'P 1 21/c 1'
_atom_sites_solution_hydrogens geom
_atom_sites_solution_primary direct
_atom_sites_solution_secondary difmap
_audit_creation_method SHELXL-97
_cell_angle_alpha 90.00
_cell_angle_beta 106.566(4)
_cell_angle_gamma 90.00
_cell_formula_units_Z 4
_cell_length_a 8.8828(14)
_cell_length_b 21.658(3)
_cell_length_c 14.892(2)
_cell_measurement_reflns_used 10301
_cell_measurement_temperature 93(2)
_cell_measurement_theta_max 25.3491
_cell_measurement_theta_min 1.7083
_cell_volume 2746.1(7)
_computing_cell_refinement 'CrystalClear (Rigaku Corp., 2004)'
_computing_data_collection 'CrystalClear (Rigaku Corp., 2004)'
_computing_data_reduction 'CrystalClear (Rigaku Corp., 2004)'
_computing_molecular_graphics 'Bruker SHELXTL'
_computing_publication_material 'Bruker SHELXTL'
_computing_structure_refinement 'SHELXL-97 (Sheldrick, 1997)'
_computing_structure_solution 'SHELXS-97 (Sheldrick, 1990)'
_diffrn_ambient_temperature 93(2)
_diffrn_detector_area_resol_mean 0.83
_diffrn_measured_fraction_theta_full 0.987
_diffrn_measured_fraction_theta_max 0.983
_diffrn_measurement_device_type CCD
_diffrn_measurement_method dtprofit.ref
_diffrn_radiation_monochromator confocal
_diffrn_radiation_source 'rotating anode'
_diffrn_radiation_type MoK\a
_diffrn_radiation_wavelength 0.71073
_diffrn_reflns_av_R_equivalents 0.0340
_diffrn_reflns_av_sigmaI/netI 0.0365
_diffrn_reflns_limit_h_max 10
_diffrn_reflns_limit_h_min -9
_diffrn_reflns_limit_k_max 25
_diffrn_reflns_limit_k_min -22
_diffrn_reflns_limit_l_max 15
_diffrn_reflns_limit_l_min -17
_diffrn_reflns_number 17349
_diffrn_reflns_theta_full 25.00
_diffrn_reflns_theta_max 25.35
_diffrn_reflns_theta_min 1.71
_exptl_absorpt_coefficient_mu 2.885
_exptl_absorpt_correction_T_max 1.0000
_exptl_absorpt_correction_T_min 0.7291
_exptl_absorpt_correction_type multi-scan
_exptl_crystal_colour Yellow
_exptl_crystal_density_diffrn 1.486
_exptl_crystal_density_method 'not measured'
_exptl_crystal_description Prism
_exptl_crystal_F_000 1248
_exptl_crystal_size_max 0.1000
_exptl_crystal_size_mid 0.1000
_exptl_crystal_size_min 0.0500
_refine_diff_density_max 0.558
_refine_diff_density_min -0.569
_refine_diff_density_rms 0.065
_refine_ls_extinction_method none
_refine_ls_goodness_of_fit_ref 1.048
_refine_ls_hydrogen_treatment constr
_refine_ls_matrix_type full
_refine_ls_number_parameters 290
_refine_ls_number_reflns 4935
_refine_ls_number_restraints 0
_refine_ls_restrained_S_all 1.048
_refine_ls_R_factor_all 0.0334
_refine_ls_R_factor_gt 0.0301
_refine_ls_shift/su_max 0.001
_refine_ls_shift/su_mean 0.000
_refine_ls_structure_factor_coef Fsqd
_refine_ls_weighting_details 'calc w=1/[\s^2^(Fo^2^)+(0.0317P)^2^+1.4841P] where P=(Fo^2^+2Fc^2^)/3'
_refine_ls_weighting_scheme calc
_refine_ls_wR_factor_gt 0.0721
_refine_ls_wR_factor_ref 0.0741
_reflns_number_gt 4544
_reflns_number_total 4935
_reflns_threshold_expression >2sigma(I)
_cod_data_source_file b705286c.txt
_cod_data_source_block 5
_cod_depositor_comments
;
The following automatic conversions were performed:
'_symmetry_cell_setting' value 'Monoclinic' changed to 'monoclinic'
according to '/home/saulius/struct/CIF-dictionaries/cif_core.dic'
dictionary named 'cif_core.dic' version 2.4.1 from 2010-06-29.

Automatic conversion script
Id: cif_fix_enum 1527 2010-12-29 10:47:43Z saulius 
;
_cod_original_sg_symbol_H-M P2(1)/c
_cod_database_code 7005788

loop_
_symmetry_equiv_pos_as_xyz
'x, y, z'
'-x, y+1/2, -z+1/2'
'-x, -y, -z'
'x, -y-1/2, z-1/2'

loop_
_atom_site_label
_atom_site_type_symbol
_atom_site_fract_x
_atom_site_fract_y
_atom_site_fract_z
_atom_site_U_iso_or_equiv
_atom_site_adp_type
_atom_site_occupancy
_atom_site_symmetry_multiplicity
_atom_site_calc_flag
_atom_site_refinement_flags
_atom_site_disorder_assembly
_atom_site_disorder_group
Se1 Se 0.64869(3) -0.283718(12) 0.18604(2) 0.03246(9) Uani 1 1 d . . .
P1 P 0.70338(7) -0.19084(3) 0.23130(4) 0.02090(14) Uani 1 1 d . . .
C1 C 0.6133(3) -0.13552(11) 0.13541(17) 0.0242(5) Uani 1 1 d . . .
C2 C 0.4920(3) -0.16246(13) 0.06854(18) 0.0315(6) Uani 1 1 d . . .
H2A H 0.4425 -0.1976 0.0857 0.038 Uiso 1 1 calc R . .
C3 C 0.4366(3) -0.14054(14) -0.0248(2) 0.0385(7) Uani 1 1 d . . .
H3A H 0.3454 -0.1579 -0.0671 0.046 Uiso 1 1 calc R . .
C4 C 0.5156(3) -0.09480(13) -0.05238(18) 0.0352(7) Uani 1 1 d . . .
H4A H 0.4895 -0.0840 -0.1168 0.042 Uiso 1 1 calc R . .
C5 C 0.6381(3) -0.06220(12) 0.01363(17) 0.0273(6) Uani 1 1 d . . .
C6 C 0.7119(3) -0.01439(12) -0.01902(17) 0.0307(6) Uani 1 1 d . . .
H6A H 0.6844 -0.0065 -0.0845 0.037 Uiso 1 1 calc R . .
C7 C 0.8243(3) 0.02223(12) 0.04070(17) 0.0274(6) Uani 1 1 d . . .
C8 C 0.9065(3) 0.06968(13) 0.00747(18) 0.0343(7) Uani 1 1 d . . .
H8A H 0.8885 0.0749 -0.0581 0.041 Uiso 1 1 calc R . .
C9 C 1.0092(4) 0.10733(13) 0.0671(2) 0.0367(7) Uani 1 1 d . . .
H9A H 1.0653 0.1376 0.0435 0.044 Uiso 1 1 calc R . .
C10 C 1.0331(3) 0.10150(12) 0.16496(19) 0.0305(6) Uani 1 1 d . . .
H10A H 1.1042 0.1284 0.2068 0.037 Uiso 1 1 calc R . .
C11 C 0.9544(3) 0.05731(11) 0.19954(16) 0.0234(5) Uani 1 1 d . . .
C12 C 0.8515(3) 0.01384(11) 0.13927(16) 0.0215(5) Uani 1 1 d . . .
C13 C 0.7752(3) -0.03426(11) 0.17494(15) 0.0188(5) Uani 1 1 d . . .
C14 C 0.6784(3) -0.07760(11) 0.11263(16) 0.0219(5) Uani 1 1 d . . .
P11 P 0.95375(7) 0.05336(3) 0.31892(4) 0.01904(14) Uani 1 1 d . . .
P13 P 0.77663(7) -0.02220(3) 0.29807(4) 0.01805(14) Uani 1 1 d . . .
Se2 Se 0.55492(3) 0.009394(13) 0.299367(19) 0.02979(9) Uani 1 1 d . . .
O2 O 0.85889(19) -0.06943(7) 0.36798(11) 0.0229(4) Uani 1 1 d . . .
C15 C 0.6300(3) -0.17594(12) 0.33344(18) 0.0296(6) Uani 1 1 d . . .
H15A H 0.6733 -0.1354 0.3613 0.036 Uiso 1 1 calc R . .
C16 C 0.6805(5) -0.22523(17) 0.4093(2) 0.0571(10) Uani 1 1 d . . .
H16A H 0.6391 -0.2149 0.4618 0.086 Uiso 1 1 calc R . .
H16B H 0.7955 -0.2270 0.4313 0.086 Uiso 1 1 calc R . .
H16C H 0.6394 -0.2655 0.3834 0.086 Uiso 1 1 calc R . .
C17 C 0.4516(4) -0.17078(17) 0.3004(2) 0.0510(9) Uani 1 1 d . . .
H17A H 0.4118 -0.1627 0.3542 0.076 Uiso 1 1 calc R . .
H17B H 0.4069 -0.2095 0.2703 0.076 Uiso 1 1 calc R . .
H17C H 0.4213 -0.1368 0.2553 0.076 Uiso 1 1 calc R . .
C18 C 0.9151(3) -0.17773(11) 0.25185(17) 0.0236(5) Uani 1 1 d . . .
H18A H 0.9371 -0.1333 0.2688 0.028 Uiso 1 1 calc R . .
C19 C 1.0151(3) -0.21695(12) 0.33227(19) 0.0323(6) Uani 1 1 d . . .
H19A H 1.1265 -0.2083 0.3407 0.048 Uiso 1 1 calc R . .
H19B H 0.9943 -0.2608 0.3176 0.048 Uiso 1 1 calc R . .
H19C H 0.9884 -0.2069 0.3901 0.048 Uiso 1 1 calc R . .
C20 C 0.9611(3) -0.19017(14) 0.16147(19) 0.0363(7) Uani 1 1 d . . .
H20A H 1.0738 -0.1829 0.1729 0.054 Uiso 1 1 calc R . .
H20B H 0.9020 -0.1625 0.1119 0.054 Uiso 1 1 calc R . .
H20C H 0.9367 -0.2331 0.1421 0.054 Uiso 1 1 calc R . .
C21 C 0.9019(3) 0.12871(11) 0.35701(17) 0.0258(5) Uani 1 1 d . . .
H21A H 0.9967 0.1557 0.3683 0.031 Uiso 1 1 calc R . .
C22 C 0.7687(3) 0.16025(12) 0.28268(18) 0.0293(6) Uani 1 1 d . . .
H22A H 0.7458 0.2004 0.3062 0.044 Uiso 1 1 calc R . .
H22B H 0.6746 0.1343 0.2688 0.044 Uiso 1 1 calc R . .
H22C H 0.8006 0.1663 0.2255 0.044 Uiso 1 1 calc R . .
C23 C 0.8630(4) 0.12217(13) 0.45016(18) 0.0370(7) Uani 1 1 d . . .
H23A H 0.8356 0.1627 0.4702 0.055 Uiso 1 1 calc R . .
H23B H 0.9545 0.1057 0.4977 0.055 Uiso 1 1 calc R . .
H23C H 0.7740 0.0939 0.4423 0.055 Uiso 1 1 calc R . .
C24 C 1.1379(3) 0.02539(11) 0.39867(17) 0.0245(5) Uani 1 1 d . . .
H24A H 1.1142 0.0106 0.4568 0.029 Uiso 1 1 calc R . .
C25 C 1.2632(3) 0.07568(12) 0.42774(19) 0.0320(6) Uani 1 1 d . . .
H25A H 1.3588 0.0581 0.4703 0.048 Uiso 1 1 calc R . .
H25B H 1.2243 0.1091 0.4596 0.048 Uiso 1 1 calc R . .
H25C H 1.2869 0.0921 0.3720 0.048 Uiso 1 1 calc R . .
C26 C 1.1989(3) -0.02991(13) 0.3559(2) 0.0351(6) Uani 1 1 d . . .
H26A H 1.2972 -0.0445 0.3994 0.053 Uiso 1 1 calc R . .
H26B H 1.2178 -0.0176 0.2967 0.053 Uiso 1 1 calc R . .
H26C H 1.1207 -0.0631 0.3440 0.053 Uiso 1 1 calc R . .

loop_
_atom_site_aniso_label
_atom_site_aniso_U_11
_atom_site_aniso_U_22
_atom_site_aniso_U_33
_atom_site_aniso_U_23
_atom_site_aniso_U_13
_atom_site_aniso_U_12
Se1 0.03916(18) 0.01709(15) 0.03884(16) -0.00693(10) 0.00742(13) -0.00409(11)
P1 0.0234(3) 0.0168(3) 0.0234(3) -0.0027(2) 0.0081(3) -0.0013(2)
C1 0.0231(12) 0.0212(13) 0.0273(12) -0.0036(10) 0.0056(11) 0.0043(10)
C2 0.0258(14) 0.0282(15) 0.0350(14) -0.0070(11) 0.0000(12) 0.0006(11)
C3 0.0351(16) 0.0339(16) 0.0359(15) -0.0081(12) -0.0068(13) 0.0073(13)
C4 0.0421(16) 0.0321(16) 0.0230(13) -0.0041(11) -0.0043(12) 0.0118(13)
C5 0.0318(14) 0.0260(14) 0.0223(12) -0.0006(10) 0.0046(11) 0.0127(11)
C6 0.0439(17) 0.0304(15) 0.0180(12) 0.0035(10) 0.0091(12) 0.0114(12)
C7 0.0378(15) 0.0233(14) 0.0249(12) 0.0062(10) 0.0152(12) 0.0120(11)
C8 0.0522(18) 0.0300(15) 0.0283(13) 0.0109(11) 0.0238(13) 0.0103(13)
C9 0.0524(18) 0.0261(15) 0.0423(16) 0.0098(12) 0.0309(15) 0.0020(13)
C10 0.0367(15) 0.0242(14) 0.0354(14) 0.0044(11) 0.0179(12) -0.0006(12)
C11 0.0285(13) 0.0191(13) 0.0263(12) 0.0051(9) 0.0136(11) 0.0026(10)
C12 0.0248(13) 0.0194(13) 0.0226(12) 0.0038(9) 0.0105(11) 0.0064(10)
C13 0.0199(12) 0.0172(12) 0.0201(11) 0.0001(9) 0.0070(10) 0.0046(9)
C14 0.0228(12) 0.0224(13) 0.0199(11) -0.0016(9) 0.0052(10) 0.0088(10)
P11 0.0221(3) 0.0139(3) 0.0216(3) 0.0013(2) 0.0069(3) -0.0007(2)
P13 0.0217(3) 0.0159(3) 0.0178(3) -0.0006(2) 0.0076(2) -0.0013(2)
Se2 0.02401(15) 0.03349(17) 0.03515(16) -0.00362(11) 0.01372(12) 0.00139(11)
O2 0.0300(9) 0.0184(9) 0.0188(8) 0.0034(6) 0.0043(7) -0.0044(7)
C15 0.0360(15) 0.0259(14) 0.0339(14) -0.0084(11) 0.0212(12) -0.0117(12)
C16 0.082(3) 0.058(2) 0.0432(18) 0.0106(16) 0.0381(19) -0.006(2)
C17 0.0424(18) 0.054(2) 0.068(2) -0.0203(17) 0.0346(17) -0.0119(16)
C18 0.0230(13) 0.0163(12) 0.0320(13) -0.0024(10) 0.0084(11) 0.0003(10)
C19 0.0305(15) 0.0296(16) 0.0332(14) 0.0006(11) 0.0033(13) 0.0023(11)
C20 0.0351(16) 0.0419(18) 0.0378(15) 0.0095(13) 0.0198(13) 0.0131(13)
C21 0.0287(13) 0.0163(12) 0.0283(13) -0.0020(10) 0.0016(11) 0.0014(10)
C22 0.0320(14) 0.0214(13) 0.0315(13) 0.0027(10) 0.0042(12) 0.0042(11)
C23 0.0490(18) 0.0342(16) 0.0242(13) -0.0060(11) 0.0048(13) 0.0133(14)
C24 0.0236(13) 0.0214(13) 0.0297(13) 0.0074(10) 0.0097(11) 0.0011(10)
C25 0.0273(14) 0.0258(14) 0.0395(15) 0.0034(11) 0.0040(12) -0.0035(11)
C26 0.0270(14) 0.0267(15) 0.0533(17) -0.0005(13) 0.0140(13) 0.0022(12)

loop_
_atom_type_symbol
_atom_type_description
_atom_type_scat_dispersion_real
_atom_type_scat_dispersion_imag
_atom_type_scat_source
C C 0.0033 0.0016 'International Tables Vol C Tables 4.2.6.8 and 6.1.1.4'
H H 0.0000 0.0000 'International Tables Vol C Tables 4.2.6.8 and 6.1.1.4'
O O 0.0106 0.0060 'International Tables Vol C Tables 4.2.6.8 and 6.1.1.4'
P P 0.1023 0.0942 'International Tables Vol C Tables 4.2.6.8 and 6.1.1.4'
Se Se -0.0929 2.2259 'International Tables Vol C Tables 4.2.6.8 and 6.1.1.4'

loop_
_geom_angle_atom_site_label_1
_geom_angle_atom_site_label_2
_geom_angle_atom_site_label_3
_geom_angle
_geom_angle_site_symmetry_1
_geom_angle_site_symmetry_3
_geom_angle_publ_flag
C18 P1 C15 114.85(11) . . ?
C18 P1 C1 102.94(11) . . ?
C15 P1 C1 110.13(12) . . ?
C18 P1 Se1 109.16(8) . . ?
C15 P1 Se1 108.85(9) . . ?
C1 P1 Se1 110.81(8) . . ?
C2 C1 C14 118.5(2) . . ?
C2 C1 P1 111.1(2) . . ?
C14 C1 P1 128.21(18) . . ?
C1 C2 C3 123.4(3) . . ?
C1 C2 H2A 118.3 . . ?
C3 C2 H2A 118.3 . . ?
C4 C3 C2 118.7(3) . . ?
C4 C3 H3A 120.6 . . ?
C2 C3 H3A 120.6 . . ?
C3 C4 C5 121.1(2) . . ?
C3 C4 H4A 119.5 . . ?
C5 C4 H4A 119.5 . . ?
C6 C5 C4 118.2(2) . . ?
C6 C5 C14 121.5(2) . . ?
C4 C5 C14 120.3(2) . . ?
C7 C6 C5 122.0(2) . . ?
C7 C6 H6A 119.0 . . ?
C5 C6 H6A 119.0 . . ?
C6 C7 C8 122.5(2) . . ?
C6 C7 C12 117.9(2) . . ?
C8 C7 C12 119.6(2) . . ?
C9 C8 C7 121.5(2) . . ?
C9 C8 H8A 119.2 . . ?
C7 C8 H8A 119.2 . . ?
C8 C9 C10 119.9(3) . . ?
C8 C9 H9A 120.1 . . ?
C10 C9 H9A 120.1 . . ?
C11 C10 C9 120.4(3) . . ?
C11 C10 H10A 119.8 . . ?
C9 C10 H10A 119.8 . . ?
C10 C11 C12 121.7(2) . . ?
C10 C11 P11 123.8(2) . . ?
C12 C11 P11 114.18(17) . . ?
C13 C12 C7 121.1(2) . . ?
C13 C12 C11 122.2(2) . . ?
C7 C12 C11 116.7(2) . . ?
C14 C13 C12 120.1(2) . . ?
C14 C13 P13 124.89(18) . . ?
C12 C13 P13 113.37(17) . . ?
C13 C14 C5 116.0(2) . . ?
C13 C14 C1 128.3(2) . . ?
C5 C14 C1 115.7(2) . . ?
C11 P11 C21 109.85(11) . . ?
C11 P11 C24 114.01(12) . . ?
C21 P11 C24 110.60(11) . . ?
C11 P11 P13 95.70(9) . . ?
C21 P11 P13 117.89(9) . . ?
C24 P11 P13 108.19(8) . . ?
O2 P13 C13 117.28(10) . . ?
O2 P13 Se2 119.52(7) . . ?
C13 P13 Se2 108.38(7) . . ?
O2 P13 P11 102.72(7) . . ?
C13 P13 P11 92.69(8) . . ?
Se2 P13 P11 112.82(3) . . ?
C17 C15 C16 110.5(3) . . ?
C17 C15 P1 108.99(19) . . ?
C16 C15 P1 112.9(2) . . ?
C17 C15 H15A 108.1 . . ?
C16 C15 H15A 108.1 . . ?
P1 C15 H15A 108.1 . . ?
C15 C16 H16A 109.5 . . ?
C15 C16 H16B 109.5 . . ?
H16A C16 H16B 109.5 . . ?
C15 C16 H16C 109.5 . . ?
H16A C16 H16C 109.5 . . ?
H16B C16 H16C 109.5 . . ?
C15 C17 H17A 109.5 . . ?
C15 C17 H17B 109.5 . . ?
H17A C17 H17B 109.5 . . ?
C15 C17 H17C 109.5 . . ?
H17A C17 H17C 109.5 . . ?
H17B C17 H17C 109.5 . . ?
C19 C18 C20 110.4(2) . . ?
C19 C18 P1 112.50(18) . . ?
C20 C18 P1 109.97(18) . . ?
C19 C18 H18A 107.9 . . ?
C20 C18 H18A 107.9 . . ?
P1 C18 H18A 107.9 . . ?
C18 C19 H19A 109.5 . . ?
C18 C19 H19B 109.5 . . ?
H19A C19 H19B 109.5 . . ?
C18 C19 H19C 109.5 . . ?
H19A C19 H19C 109.5 . . ?
H19B C19 H19C 109.5 . . ?
C18 C20 H20A 109.5 . . ?
C18 C20 H20B 109.5 . . ?
H20A C20 H20B 109.5 . . ?
C18 C20 H20C 109.5 . . ?
H20A C20 H20C 109.5 . . ?
H20B C20 H20C 109.5 . . ?
C23 C21 C22 111.7(2) . . ?
C23 C21 P11 109.93(17) . . ?
C22 C21 P11 112.63(17) . . ?
C23 C21 H21A 107.4 . . ?
C22 C21 H21A 107.4 . . ?
P11 C21 H21A 107.4 . . ?
C21 C22 H22A 109.5 . . ?
C21 C22 H22B 109.5 . . ?
H22A C22 H22B 109.5 . . ?
C21 C22 H22C 109.5 . . ?
H22A C22 H22C 109.5 . . ?
H22B C22 H22C 109.5 . . ?
C21 C23 H23A 109.5 . . ?
C21 C23 H23B 109.5 . . ?
H23A C23 H23B 109.5 . . ?
C21 C23 H23C 109.5 . . ?
H23A C23 H23C 109.5 . . ?
H23B C23 H23C 109.5 . . ?
C26 C24 C25 111.1(2) . . ?
C26 C24 P11 110.29(18) . . ?
C25 C24 P11 113.08(17) . . ?
C26 C24 H24A 107.3 . . ?
C25 C24 H24A 107.3 . . ?
P11 C24 H24A 107.3 . . ?
C24 C25 H25A 109.5 . . ?
C24 C25 H25B 109.5 . . ?
H25A C25 H25B 109.5 . . ?
C24 C25 H25C 109.5 . . ?
H25A C25 H25C 109.5 . . ?
H25B C25 H25C 109.5 . . ?
C24 C26 H26A 109.5 . . ?
C24 C26 H26B 109.5 . . ?
H26A C26 H26B 109.5 . . ?
C24 C26 H26C 109.5 . . ?
H26A C26 H26C 109.5 . . ?
H26B C26 H26C 109.5 . . ?

loop_
_geom_bond_atom_site_label_1
_geom_bond_atom_site_label_2
_geom_bond_distance
_geom_bond_site_symmetry_2
_geom_bond_publ_flag
Se1 P1 2.1332(7) . ?
P1 C18 1.839(2) . ?
P1 C15 1.846(3) . ?
P1 C1 1.861(3) . ?
C1 C2 1.372(3) . ?
C1 C14 1.461(4) . ?
C2 C3 1.418(4) . ?
C2 H2A 0.9500 . ?
C3 C4 1.344(4) . ?
C3 H3A 0.9500 . ?
C4 C5 1.428(4) . ?
C4 H4A 0.9500 . ?
C5 C6 1.386(4) . ?
C5 C14 1.453(3) . ?
C6 C7 1.382(4) . ?
C6 H6A 0.9500 . ?
C7 C8 1.428(4) . ?
C7 C12 1.430(3) . ?
C8 C9 1.351(4) . ?
C8 H8A 0.9500 . ?
C9 C10 1.417(4) . ?
C9 H9A 0.9500 . ?
C10 C11 1.369(3) . ?
C10 H10A 0.9500 . ?
C11 C12 1.435(3) . ?
C11 P11 1.782(2) . ?
C12 C13 1.426(3) . ?
C13 C14 1.423(3) . ?
C13 P13 1.849(2) . ?
P11 C21 1.829(2) . ?
P11 C24 1.829(2) . ?
P11 P13 2.2297(9) . ?
P13 O2 1.4935(17) . ?
P13 Se2 2.0901(7) . ?
C15 C17 1.524(4) . ?
C15 C16 1.526(4) . ?
C15 H15A 1.0000 . ?
C16 H16A 0.9800 . ?
C16 H16B 0.9800 . ?
C16 H16C 0.9800 . ?
C17 H17A 0.9800 . ?
C17 H17B 0.9800 . ?
C17 H17C 0.9800 . ?
C18 C19 1.529(3) . ?
C18 C20 1.538(3) . ?
C18 H18A 1.0000 . ?
C19 H19A 0.9800 . ?
C19 H19B 0.9800 . ?
C19 H19C 0.9800 . ?
C20 H20A 0.9800 . ?
C20 H20B 0.9800 . ?
C20 H20C 0.9800 . ?
C21 C23 1.529(4) . ?
C21 C22 1.531(3) . ?
C21 H21A 1.0000 . ?
C22 H22A 0.9800 . ?
C22 H22B 0.9800 . ?
C22 H22C 0.9800 . ?
C23 H23A 0.9800 . ?
C23 H23B 0.9800 . ?
C23 H23C 0.9800 . ?
C24 C26 1.527(4) . ?
C24 C25 1.529(4) . ?
C24 H24A 1.0000 . ?
C25 H25A 0.9800 . ?
C25 H25B 0.9800 . ?
C25 H25C 0.9800 . ?
C26 H26A 0.9800 . ?
C26 H26B 0.9800 . ?
C26 H26C 0.9800 . ?

loop_
_geom_torsion_atom_site_label_1
_geom_torsion_atom_site_label_2
_geom_torsion_atom_site_label_3
_geom_torsion_atom_site_label_4
_geom_torsion
_geom_torsion_site_symmetry_1
_geom_torsion_site_symmetry_2
_geom_torsion_site_symmetry_3
_geom_torsion_site_symmetry_4
_geom_torsion_publ_flag
C18 P1 C1 C2 136.6(2) . . . . ?
C15 P1 C1 C2 -100.5(2) . . . . ?
Se1 P1 C1 C2 20.0(2) . . . . ?
C18 P1 C1 C14 -26.3(2) . . . . ?
C15 P1 C1 C14 96.6(2) . . . . ?
Se1 P1 C1 C14 -142.9(2) . . . . ?
C14 C1 C2 C3 6.6(4) . . . . ?
P1 C1 C2 C3 -158.1(2) . . . . ?
C1 C2 C3 C4 6.6(4) . . . . ?
C2 C3 C4 C5 -9.5(4) . . . . ?
C3 C4 C5 C6 -178.2(3) . . . . ?
C3 C4 C5 C14 -0.7(4) . . . . ?
C4 C5 C6 C7 175.7(2) . . . . ?
C14 C5 C6 C7 -1.8(4) . . . . ?
C5 C6 C7 C8 176.9(2) . . . . ?
C5 C6 C7 C12 -6.6(4) . . . . ?
C6 C7 C8 C9 176.1(3) . . . . ?
C12 C7 C8 C9 -0.4(4) . . . . ?
C7 C8 C9 C10 -2.2(4) . . . . ?
C8 C9 C10 C11 1.0(4) . . . . ?
C9 C10 C11 C12 2.9(4) . . . . ?
C9 C10 C11 P11 -170.4(2) . . . . ?
C6 C7 C12 C13 5.3(4) . . . . ?
C8 C7 C12 C13 -178.1(2) . . . . ?
C6 C7 C12 C11 -172.6(2) . . . . ?
C8 C7 C12 C11 4.0(3) . . . . ?
C10 C11 C12 C13 176.8(2) . . . . ?
P11 C11 C12 C13 -9.3(3) . . . . ?
C10 C11 C12 C7 -5.3(4) . . . . ?
P11 C11 C12 C7 168.63(18) . . . . ?
C7 C12 C13 C14 4.4(3) . . . . ?
C11 C12 C13 C14 -177.8(2) . . . . ?
C7 C12 C13 P13 -161.86(19) . . . . ?
C11 C12 C13 P13 16.0(3) . . . . ?
C12 C13 C14 C5 -12.2(3) . . . . ?
P13 C13 C14 C5 152.35(18) . . . . ?
C12 C13 C14 C1 168.3(2) . . . . ?
P13 C13 C14 C1 -27.2(3) . . . . ?
C6 C5 C14 C13 11.2(4) . . . . ?
C4 C5 C14 C13 -166.2(2) . . . . ?
C6 C5 C14 C1 -169.2(2) . . . . ?
C4 C5 C14 C1 13.4(3) . . . . ?
C2 C1 C14 C13 163.5(2) . . . . ?
P1 C1 C14 C13 -34.6(4) . . . . ?
C2 C1 C14 C5 -16.0(3) . . . . ?
P1 C1 C14 C5 145.8(2) . . . . ?
C10 C11 P11 C21 50.7(3) . . . . ?
C12 C11 P11 C21 -123.06(19) . . . . ?
C10 C11 P11 C24 -74.1(2) . . . . ?
C12 C11 P11 C24 112.16(19) . . . . ?
C10 C11 P11 P13 173.1(2) . . . . ?
C12 C11 P11 P13 -0.66(18) . . . . ?
C14 C13 P13 O2 76.1(2) . . . . ?
C12 C13 P13 O2 -118.42(17) . . . . ?
C14 C13 P13 Se2 -63.0(2) . . . . ?
C12 C13 P13 Se2 102.50(17) . . . . ?
C14 C13 P13 P11 -178.10(19) . . . . ?
C12 C13 P13 P11 -12.63(17) . . . . ?
C11 P11 P13 O2 125.70(11) . . . . ?
C21 P11 P13 O2 -118.27(11) . . . . ?
C24 P11 P13 O2 8.11(12) . . . . ?
C11 P11 P13 C13 6.95(11) . . . . ?
C21 P11 P13 C13 122.98(11) . . . . ?
C24 P11 P13 C13 -110.64(11) . . . . ?
C11 P11 P13 Se2 -104.29(8) . . . . ?
C21 P11 P13 Se2 11.75(10) . . . . ?
C24 P11 P13 Se2 138.12(9) . . . . ?
C18 P1 C15 C17 164.22(19) . . . . ?
C1 P1 C15 C17 48.6(2) . . . . ?
Se1 P1 C15 C17 -73.1(2) . . . . ?
C18 P1 C15 C16 -72.6(2) . . . . ?
C1 P1 C15 C16 171.7(2) . . . . ?
Se1 P1 C15 C16 50.1(2) . . . . ?
C15 P1 C18 C19 57.8(2) . . . . ?
C1 P1 C18 C19 177.54(18) . . . . ?
Se1 P1 C18 C19 -64.71(19) . . . . ?
C15 P1 C18 C20 -178.71(18) . . . . ?
C1 P1 C18 C20 -59.00(19) . . . . ?
Se1 P1 C18 C20 58.76(18) . . . . ?
C11 P11 C21 C23 166.59(18) . . . . ?
C24 P11 C21 C23 -66.7(2) . . . . ?
P13 P11 C21 C23 58.5(2) . . . . ?
C11 P11 C21 C22 41.4(2) . . . . ?
C24 P11 C21 C22 168.07(18) . . . . ?
P13 P11 C21 C22 -66.7(2) . . . . ?
C11 P11 C24 C26 -43.4(2) . . . . ?
C21 P11 C24 C26 -167.75(18) . . . . ?
P13 P11 C24 C26 61.74(19) . . . . ?
C11 P11 C24 C25 81.8(2) . . . . ?
C21 P11 C24 C25 -42.6(2) . . . . ?
P13 P11 C24 C25 -173.13(17) . . . . ?
